data_4343222
loop_
_publ_author_name
'Qiu, Jie'
'Vlaisavljevich, Bess'
'Jouffret, Laurent'
'Nguyen, Kevin'
'Szymanowski, Jennifer E. S.'
'Gagliardi, Laura'
'Burns, Peter C.'

_publ_section_title
;
 Cation templating and electronic structure effects in uranyl cage
 clusters probed by the isolation of peroxide-bridged uranyl dimers.
;
_journal_issue 9
_journal_name_full 'Inorganic chemistry'
_journal_page_first 4445
_journal_page_last 4455
_journal_paper_doi 10.1021/acs.inorgchem.5b00248
_journal_volume 54
_journal_year 2015
_chemical_formula_moiety (UO2)2(O2)(C6H4O2N)4(C16H36N)2(H2O)3
_chemical_formula_sum 'C56 N6 O17 U2'
_chemical_formula_weight 1504.68
_chemical_melting_point ?
_chemical_name_common dimer8
_chemical_name_systematic
; 
 ? 
;
_space_group_IT_number 2
_symmetry_cell_setting triclinic
_symmetry_space_group_name_Hall '-P 1'
_symmetry_space_group_name_H-M 'P -1'
_atom_sites_solution_hydrogens none
_atom_sites_solution_primary direct
_atom_sites_solution_secondary difmap
_audit_creation_method SHELXL-97
_cell_angle_alpha 88.108(2)
_cell_angle_beta 89.618(2)
_cell_angle_gamma 77.286(2)
_cell_formula_units_Z 4
_cell_length_a 18.002(2)
_cell_length_b 18.999(3)
_cell_length_c 19.284(3)
_cell_measurement_reflns_used 23031
_cell_measurement_temperature 100(2)
_cell_measurement_theta_max 25.23
_cell_measurement_theta_min 1.06
_cell_volume 6430.3(16)
_computing_cell_refinement APEX2
_computing_data_collection APEX2
_computing_data_reduction APEX2
_computing_molecular_graphics CrystalMaker
_computing_publication_material 'SHELCIF-97 (Sheldrick, 2008)'
_computing_structure_refinement 'SHELXL-97 (Sheldrick, 2008)'
_computing_structure_solution 'SHELXS-97 (Sheldrick, 2008)'
_diffrn_ambient_temperature 100(2)
_diffrn_measured_fraction_theta_full 0.991
_diffrn_measured_fraction_theta_max 0.991
_diffrn_measurement_device_type 'Bruker APEX2 QUAZAR'
_diffrn_measurement_method Sphere
_diffrn_radiation_monochromator graphite
_diffrn_radiation_source 'fine-focus sealed tube'
_diffrn_radiation_type MoK\a
_diffrn_radiation_wavelength 0.71073
_diffrn_reflns_av_R_equivalents 0.0981
_diffrn_reflns_av_sigmaI/netI 0.1347
_diffrn_reflns_limit_h_max 21
_diffrn_reflns_limit_h_min -21
_diffrn_reflns_limit_k_max 22
_diffrn_reflns_limit_k_min -22
_diffrn_reflns_limit_l_max 23
_diffrn_reflns_limit_l_min -23
_diffrn_reflns_number 64408
_diffrn_reflns_theta_full 25.23
_diffrn_reflns_theta_max 25.23
_diffrn_reflns_theta_min 1.06
_exptl_absorpt_coefficient_mu 5.096
_exptl_absorpt_correction_T_max 0.601
_exptl_absorpt_correction_T_min 0.470
_exptl_absorpt_correction_type multi-scan
_exptl_absorpt_process_details SADABS
_exptl_crystal_colour yellow
_exptl_crystal_density_diffrn 1.554
_exptl_crystal_density_meas ?
_exptl_crystal_density_method 'not measured'
_exptl_crystal_description block
_exptl_crystal_F_000 2792
_exptl_crystal_size_max 0.150
_exptl_crystal_size_mid 0.125
_exptl_crystal_size_min 0.100
_refine_diff_density_max 2.672
_refine_diff_density_min -3.217
_refine_diff_density_rms 0.199
_refine_ls_extinction_method none
_refine_ls_goodness_of_fit_ref 1.109
_refine_ls_hydrogen_treatment none
_refine_ls_matrix_type full
_refine_ls_number_parameters 669
_refine_ls_number_reflns 23031
_refine_ls_number_restraints 0
_refine_ls_restrained_S_all 1.109
_refine_ls_R_factor_all 0.1649
_refine_ls_R_factor_gt 0.0820
_refine_ls_shift/su_max 0.000
_refine_ls_shift/su_mean 0.000
_refine_ls_structure_factor_coef Fsqd
_refine_ls_weighting_details 'calc w=1/[\s^2^(Fo^2^)+(0.1000P)^2^+0.0000P] where P=(Fo^2^+2Fc^2^)/3'
_refine_ls_weighting_scheme calc
_refine_ls_wR_factor_gt 0.1928
_refine_ls_wR_factor_ref 0.2306
_reflns_number_gt 12167
_reflns_number_total 23031
_reflns_threshold_expression >2sigma(I)
_cod_data_source_file ic5b00248_si_001.cif
_cod_data_source_block dimer8
_cod_depositor_comments
;
The following automatic conversions were performed:

'_chemical_melting_point' value 'n/a' was changed to '?' - the value
is undefined or not given.

'_exptl_crystal_density_meas' value 'n/a' was changed to '?' - the
value is perceived as not measured.

Automatic conversion script
Id: cif_fix_values 3271 2015-04-21 07:52:19Z andrius 
;
_cod_original_cell_volume 6430.3(15)
_cod_original_sg_symbol_H-M p-1
_cod_database_code 4343222

loop_
_symmetry_equiv_pos_as_xyz
'x, y, z'
'-x, -y, -z'

loop_
_atom_site_label
_atom_site_type_symbol
_atom_site_fract_x
_atom_site_fract_y
_atom_site_fract_z
_atom_site_U_iso_or_equiv
_atom_site_adp_type
_atom_site_occupancy
_atom_site_symmetry_multiplicity
_atom_site_calc_flag
U1 U 0.00519(3) 0.11731(3) 0.18315(3) 0.04383(19) Uani 1 1 d
U2 U -0.03113(3) 0.29943(3) 0.31620(3) 0.03729(17) Uani 1 1 d
U3 U 0.52128(4) 0.79023(5) 0.36092(3) 0.0802(3) Uani 1 1 d
U4 U 0.52773(4) 0.66384(5) 0.17572(3) 0.0742(3) Uani 1 1 d
O1 O -0.0384(5) 0.2365(5) 0.2162(5) 0.044(3) Uiso 1 1 d
O2 O -0.0876(5) 0.1108(5) 0.1582(5) 0.043(3) Uiso 1 1 d
O3 O -0.0514(5) 0.1904(5) 0.2730(5) 0.044(3) Uiso 1 1 d
O4 O 0.0997(6) 0.1195(6) 0.2059(6) 0.061(3) Uiso 1 1 d
O5 O 0.0008(6) 0.2002(5) 0.0848(6) 0.053(3) Uiso 1 1 d
O6 O 0.0364(6) -0.0113(6) 0.1817(6) 0.061(3) Uiso 1 1 d
O7 O -0.1288(5) 0.3427(5) 0.3080(5) 0.045(3) Uiso 1 1 d
O8 O 0.0668(5) 0.2600(5) 0.3288(5) 0.041(2) Uiso 1 1 d
O9 O -0.0645(7) 0.2233(6) 0.4038(6) 0.066(3) Uiso 1 1 d
O10 O 0.0002(6) 0.4146(5) 0.3288(5) 0.048(3) Uiso 1 1 d
O11 O 0.6199(6) 0.7665(6) 0.3462(6) 0.057(3) Uiso 1 1 d
O12 O 0.5372(7) 0.7913(7) 0.4830(7) 0.073(4) Uiso 1 1 d
O13 O 0.4944(8) 0.6994(7) 0.2910(7) 0.083(4) Uiso 1 1 d
O14 O 0.4946(8) 0.7604(7) 0.2480(7) 0.084(4) Uiso 1 1 d
O15 O 0.4239(9) 0.8134(9) 0.3826(9) 0.119(6) Uiso 1 1 d
O16 O 0.6248(7) 0.6527(6) 0.1955(6) 0.065(3) Uiso 1 1 d
O17 O 0.5627(7) 0.6582(7) 0.0564(6) 0.071(3) Uiso 1 1 d
O18 O 0.4320(8) 0.6714(7) 0.1495(7) 0.090(4) Uiso 1 1 d
O19 O 0.5156(8) 0.5669(8) 0.2480(7) 0.085(4) Uiso 1 1 d
O20 O 0.4965(9) 0.8893(9) 0.2901(9) 0.115(5) Uiso 1 1 d
O21 O 0.0148(6) 0.2375(6) -0.0222(6) 0.060(3) Uiso 1 1 d
O22 O 0.5550(8) 0.7473(8) 0.5917(8) 0.094(4) Uiso 1 1 d
O23 O 0.0271(6) 0.5197(6) 0.2988(5) 0.054(3) Uiso 1 1 d
O24 O 0.0237(7) -0.1222(7) 0.2126(6) 0.075(4) Uiso 1 1 d
O25 O -0.0924(8) 0.1833(7) 0.5085(7) 0.086(4) Uiso 1 1 d
O26 O 0.5907(6) 0.6945(6) -0.0481(6) 0.062(3) Uiso 1 1 d
O27 O 0.5018(12) 1.0040(12) 0.2512(11) 0.160(8) Uiso 1 1 d
O28 O 0.5049(9) 0.4550(8) 0.2820(8) 0.101(5) Uiso 1 1 d
O29 O 0.5232(7) 0.6809(6) 0.7147(6) 0.070(3) Uiso 1 1 d
O30 O -0.0085(7) -0.2497(7) 0.1683(7) 0.078(4) Uiso 1 1 d
O31 O 0.5173(8) 0.7594(7) -0.1651(7) 0.090(4) Uiso 1 1 d
O32 O 0.0940(8) 0.6298(7) 0.2306(7) 0.086(4) Uiso 1 1 d
O33 O 0.5523(13) 0.8863(12) -0.1548(12) 0.181(9) Uiso 1 1 d
O34 O -0.0785(16) 0.3867(15) -0.0688(14) 0.224(11) Uiso 1 1 d
N1 N 0.0606(7) 0.0652(7) 0.0576(6) 0.045(3) Uiso 1 1 d
N2 N -0.0082(8) 0.0390(7) 0.3005(7) 0.057(4) Uiso 1 1 d
N3 N -0.0027(6) 0.3748(6) 0.2027(6) 0.038(3) Uiso 1 1 d
N4 N -0.0495(7) 0.3465(6) 0.4488(6) 0.040(3) Uiso 1 1 d
N5 N 0.5560(8) 0.9141(8) 0.4061(8) 0.067(4) Uiso 1 1 d
N6 N 0.5403(8) 0.6667(8) 0.4304(8) 0.067(4) Uiso 1 1 d
N7 N 0.5324(9) 0.7885(8) 0.1062(8) 0.071(4) Uiso 1 1 d
N8 N 0.5555(8) 0.5272(7) 0.1237(7) 0.057(4) Uiso 1 1 d
N9 N 0.2549(6) 0.3053(6) 0.2365(6) 0.037(3) Uiso 1 1 d
N10 N 0.2518(7) -0.1928(7) 0.2536(7) 0.053(4) Uiso 1 1 d
N11 N 0.7196(7) 0.2038(7) 0.2441(6) 0.047(3) Uiso 1 1 d
N12 N 0.8154(7) 0.6745(6) 0.2649(6) 0.044(3) Uiso 1 1 d
C1 C 0.0548(8) 0.1138(8) 0.0061(8) 0.042(4) Uiso 1 1 d
C2 C 0.0895(9) -0.0077(9) 0.0473(9) 0.054(4) Uiso 1 1 d
C3 C 0.0795(9) 0.0954(9) -0.0625(8) 0.052(4) Uiso 1 1 d
C4 C 0.0230(9) 0.1885(9) 0.0222(9) 0.051(4) Uiso 1 1 d
C5 C 0.1146(10) -0.0279(9) -0.0226(9) 0.063(5) Uiso 1 1 d
C6 C 0.1061(9) 0.0242(9) -0.0754(8) 0.051(4) Uiso 1 1 d
C7 C -0.0293(10) 0.0670(10) 0.3635(10) 0.066(5) Uiso 1 1 d
C8 C 0.5544(10) 0.6645(9) 0.5024(9) 0.057(5) Uiso 1 1 d
C9 C -0.0421(11) 0.0237(10) 0.4212(10) 0.068(5) Uiso 1 1 d
C10 C 0.5473(11) 0.7402(11) 0.5236(11) 0.076(6) Uiso 1 1 d
C11 C -0.0347(11) -0.0499(10) 0.4147(10) 0.068(5) Uiso 1 1 d
C12 C -0.0116(10) -0.0781(10) 0.3481(10) 0.069(5) Uiso 1 1 d
C13 C -0.0041(8) 0.3503(8) 0.1358(8) 0.042(4) Uiso 1 1 d
C14 C 0.0159(8) 0.4378(7) 0.2115(7) 0.035(3) Uiso 1 1 d
C15 C 0.0138(9) 0.3950(9) 0.0788(8) 0.050(4) Uiso 1 1 d
C16 C 0.0343(9) 0.4829(8) 0.1578(8) 0.048(4) Uiso 1 1 d
C17 C 0.0145(9) 0.4617(8) 0.2865(8) 0.043(4) Uiso 1 1 d
C18 C 0.0324(9) 0.4594(9) 0.0892(9) 0.055(4) Uiso 1 1 d
C19 C -0.0016(9) -0.0321(9) 0.2931(8) 0.049(4) Uiso 1 1 d
C20 C 0.0224(10) -0.0563(10) 0.2231(9) 0.060(5) Uiso 1 1 d
C21 C -0.0753(9) 0.3020(8) 0.4956(8) 0.048(4) Uiso 1 1 d
C22 C -0.0410(9) 0.4125(8) 0.4702(8) 0.048(4) Uiso 1 1 d
C23 C -0.0926(9) 0.3178(9) 0.5643(9) 0.055(4) Uiso 1 1 d
C24 C -0.0785(10) 0.2315(10) 0.4683(10) 0.066(5) Uiso 1 1 d
C25 C -0.0563(11) 0.4329(10) 0.5403(10) 0.069(5) Uiso 1 1 d
C26 C -0.0859(10) 0.3869(9) 0.5874(9) 0.062(5) Uiso 1 1 d
C27 C 0.5864(11) 0.9255(10) 0.4702(10) 0.069(5) Uiso 1 1 d
C28 C 0.5960(11) 0.9899(11) 0.4895(10) 0.074(6) Uiso 1 1 d
C29 C 0.5733(12) 1.0520(11) 0.4474(11) 0.084(6) Uiso 1 1 d
C30 C 0.5444(12) 1.0425(12) 0.3791(12) 0.088(7) Uiso 1 1 d
C31 C 0.5382(11) 0.9743(11) 0.3633(10) 0.073(6) Uiso 1 1 d
C32 C 0.5211(11) 0.8576(11) 0.1315(10) 0.071(5) Uiso 1 1 d
C33 C 0.5588(10) 0.7804(9) 0.0367(9) 0.061(5) Uiso 1 1 d
C34 C 0.5699(10) 0.7059(10) 0.0135(10) 0.062(5) Uiso 1 1 d
C35 C 0.5655(10) 0.8368(9) -0.0020(9) 0.057(5) Uiso 1 1 d
C36 C 0.5510(11) 0.9069(11) 0.0233(10) 0.077(6) Uiso 1 1 d
C37 C 0.5280(11) 0.9126(10) 0.0951(10) 0.069(5) Uiso 1 1 d
C38 C 0.5386(10) 0.4774(9) 0.1633(9) 0.060(5) Uiso 1 1 d
C39 C 0.5770(9) 0.5106(9) 0.0559(9) 0.055(4) Uiso 1 1 d
C40 C 0.5358(10) 0.4060(9) 0.1452(9) 0.061(5) Uiso 1 1 d
C41 C 0.5181(13) 0.5063(14) 0.2431(12) 0.097(7) Uiso 1 1 d
C42 C 0.5781(10) 0.4440(10) 0.0344(9) 0.062(5) Uiso 1 1 d
C43 C 0.5584(10) 0.3867(9) 0.0755(9) 0.062(5) Uiso 1 1 d
C44 C 0.5645(11) 0.5371(11) 0.4395(11) 0.079(6) Uiso 1 1 d
C45 C 0.5468(11) 0.5996(11) 0.4031(10) 0.076(6) Uiso 1 1 d
C46 C 0.5784(11) 0.5352(11) 0.5145(11) 0.079(6) Uiso 1 1 d
C47 C 0.5715(11) 0.6046(11) 0.5423(10) 0.078(6) Uiso 1 1 d
C48 C 0.2015(8) 0.2895(7) 0.1787(7) 0.037(4) Uiso 1 1 d
C49 C 0.3074(8) 0.3535(8) 0.2079(8) 0.042(4) Uiso 1 1 d
C50 C 0.3112(8) 0.2365(8) 0.2628(8) 0.041(4) Uiso 1 1 d
C51 C 0.2018(8) 0.3433(7) 0.2933(7) 0.034(3) Uiso 1 1 d
C52 C 0.2456(8) 0.2503(8) 0.1184(7) 0.040(4) Uiso 1 1 d
C53 C 0.2641(8) 0.4271(8) 0.1777(8) 0.043(4) Uiso 1 1 d
C54 C 0.2681(9) 0.1813(8) 0.2958(8) 0.049(4) Uiso 1 1 d
C55 C 0.2435(9) 0.3600(9) 0.3593(8) 0.052(4) Uiso 1 1 d
C56 C 0.1844(9) 0.2360(9) 0.0674(9) 0.054(4) Uiso 1 1 d
C57 C 0.3255(10) 0.1145(9) 0.3180(9) 0.060(5) Uiso 1 1 d
C58 C 0.3247(10) 0.4702(9) 0.1553(9) 0.057(5) Uiso 1 1 d
C59 C 0.1807(9) 0.3966(8) 0.4072(8) 0.050(4) Uiso 1 1 d
C60 C 0.2247(9) 0.1991(8) 0.0012(8) 0.048(4) Uiso 1 1 d
C61 C 0.2870(11) 0.5464(10) 0.1266(10) 0.070(5) Uiso 1 1 d
C62 C 0.2167(11) 0.4100(10) 0.4776(10) 0.070(5) Uiso 1 1 d
C63 C 0.2847(12) 0.0562(11) 0.3464(11) 0.079(6) Uiso 1 1 d
C64 C 0.7827(9) 0.8016(8) 0.2069(8) 0.050(4) Uiso 1 1 d
C65 C 0.7733(9) 0.2494(8) 0.2122(8) 0.049(4) Uiso 1 1 d
C66 C 0.7713(9) 0.1343(8) 0.2726(8) 0.052(4) Uiso 1 1 d
C67 C 0.6682(9) 0.2437(9) 0.3006(9) 0.054(4) Uiso 1 1 d
C68 C 0.6638(10) 0.1888(9) 0.1886(9) 0.061(5) Uiso 1 1 d
C69 C 0.7358(10) 0.3191(9) 0.1746(9) 0.059(5) Uiso 1 1 d
C70 C 0.7266(10) 0.0791(9) 0.3033(9) 0.062(5) Uiso 1 1 d
C71 C 0.7126(9) 0.2658(9) 0.3613(9) 0.055(4) Uiso 1 1 d
C72 C 0.7029(10) 0.1444(9) 0.1285(9) 0.063(5) Uiso 1 1 d
C73 C 0.6388(14) 0.1473(13) 0.0710(13) 0.112(8) Uiso 1 1 d
C74 C 0.6523(11) 0.3023(10) 0.4150(10) 0.078(6) Uiso 1 1 d
C75 C 0.8021(11) 0.3528(11) 0.1475(10) 0.077(6) Uiso 1 1 d
C76 C 0.7904(11) 0.0106(10) 0.3201(10) 0.075(6) Uiso 1 1 d
C77 C 0.7514(11) -0.0507(10) 0.3540(10) 0.077(6) Uiso 1 1 d
C78 C 0.6937(13) 0.3297(12) 0.4752(12) 0.099(7) Uiso 1 1 d
C79 C 0.7723(13) 0.4228(12) 0.1029(11) 0.093(7) Uiso 1 1 d
C80 C 0.6659(13) 0.0992(12) 0.0129(12) 0.097(7) Uiso 1 1 d
C81 C 0.7537(8) 0.7404(8) 0.2408(7) 0.040(4) Uiso 1 1 d
C82 C 0.8206(9) 0.5497(8) 0.3231(8) 0.046(4) Uiso 1 1 d
C83 C 0.7666(9) 0.5049(8) 0.3571(8) 0.050(4) Uiso 1 1 d
C84 C 0.1963(11) -0.2063(10) 0.1960(10) 0.072(5) Uiso 1 1 d
C85 C 0.3054(9) -0.1442(9) 0.2256(8) 0.051(4) Uiso 1 1 d
C86 C 0.3074(10) -0.2613(9) 0.2784(9) 0.060(5) Uiso 1 1 d
C87 C 0.1993(10) -0.1516(9) 0.3098(9) 0.064(5) Uiso 1 1 d
C88 C 0.2609(10) -0.0735(9) 0.1910(9) 0.059(5) Uiso 1 1 d
C89 C 0.2428(11) -0.1370(10) 0.3775(10) 0.071(5) Uiso 1 1 d
C90 C 0.3229(10) -0.0312(9) 0.1666(9) 0.062(5) Uiso 1 1 d
C91 C 0.1871(12) -0.0805(11) 0.4178(11) 0.082(6) Uiso 1 1 d
C92 C 0.2847(11) 0.0397(10) 0.1281(10) 0.070(5) Uiso 1 1 d
C93 C 0.2267(12) -0.0700(12) 0.4866(11) 0.090(7) Uiso 1 1 d
C94 C 0.7144(10) 0.4819(9) 0.3058(9) 0.063(5) Uiso 1 1 d
C95 C 0.7700(8) 0.6230(8) 0.2992(7) 0.040(4) Uiso 1 1 d
C96 C 0.8654(9) 0.6390(8) 0.2046(8) 0.050(4) Uiso 1 1 d
C97 C 0.8707(9) 0.6958(8) 0.3157(8) 0.045(4) Uiso 1 1 d
C98 C 0.8113(12) 0.6196(11) 0.1482(11) 0.084(6) Uiso 1 1 d
C99 C 0.8315(9) 0.7329(9) 0.3799(9) 0.055(4) Uiso 1 1 d
C100 C 0.8891(12) 0.7523(11) 0.4275(11) 0.084(6) Uiso 1 1 d
C101 C 0.8480(14) 0.6060(13) 0.0795(13) 0.105(8) Uiso 1 1 d
C102 C 0.8498(12) 0.7896(12) 0.4933(11) 0.090(7) Uiso 1 1 d
C103 C 0.7958(12) 0.5894(11) 0.0229(11) 0.089(7) Uiso 1 1 d
C104 C 0.2642(10) -0.3184(10) 0.3100(9) 0.066(5) Uiso 1 1 d
C105 C 0.2424(12) -0.2431(11) 0.1329(11) 0.085(6) Uiso 1 1 d
C106 C 0.3284(11) -0.3900(11) 0.3198(10) 0.076(6) Uiso 1 1 d
C107 C 0.1722(15) -0.2400(14) 0.0776(15) 0.116(9) Uiso 1 1 d
C108 C 0.2928(13) -0.4508(12) 0.3456(12) 0.091(7) Uiso 1 1 d
C109 C 0.200(2) -0.267(2) 0.022(2) 0.209(17) Uiso 1 1 d
C110 C 0.7071(10) 0.8578(9) 0.1831(9) 0.063(5) Uiso 1 1 d
C111 C 0.7226(12) 0.9270(11) 0.1508(10) 0.078(6) Uiso 1 1 d
C112 C 0.5090(14) 0.9472(15) 0.2918(13) 0.101(8) Uiso 1 1 d

loop_
_atom_site_aniso_label
_atom_site_aniso_U_11
_atom_site_aniso_U_22
_atom_site_aniso_U_33
_atom_site_aniso_U_23
_atom_site_aniso_U_13
_atom_site_aniso_U_12
U1 0.0360(4) 0.0574(4) 0.0403(4) -0.0234(3) 0.0034(3) -0.0120(3)
U2 0.0429(4) 0.0439(4) 0.0309(3) -0.0113(3) 0.0061(3) -0.0209(3)
U3 0.0444(4) 0.1539(8) 0.0316(4) -0.0351(4) -0.0027(3) 0.0058(5)
U4 0.0469(4) 0.1487(8) 0.0325(4) -0.0328(4) 0.0008(3) -0.0294(5)

loop_
_atom_type_symbol
_atom_type_description
_atom_type_scat_dispersion_real
_atom_type_scat_dispersion_imag
_atom_type_scat_source
O O 0.0106 0.0060 'International Tables Vol C Tables 4.2.6.8 and 6.1.1.4'
U U -9.6767 9.6646 'International Tables Vol C Tables 4.2.6.8 and 6.1.1.4'
N N 0.0061 0.0033 'International Tables Vol C Tables 4.2.6.8 and 6.1.1.4'
C C 0.0033 0.0016 'International Tables Vol C Tables 4.2.6.8 and 6.1.1.4'

loop_
_geom_angle_atom_site_label_1
_geom_angle_atom_site_label_2
_geom_angle_atom_site_label_3
_geom_angle
O4 U1 O2 177.0(5)
O4 U1 O1 91.1(4)
O2 U1 O1 91.8(4)
O4 U1 O3 95.1(4)
O2 U1 O3 87.7(4)
O1 U1 O3 35.6(3)
O4 U1 O6 91.4(4)
O2 U1 O6 86.0(4)
O1 U1 O6 163.5(4)
O3 U1 O6 127.9(4)
O4 U1 O5 94.2(4)
O2 U1 O5 86.3(4)
O1 U1 O5 69.1(3)
O3 U1 O5 104.1(3)
O6 U1 O5 126.9(4)
O4 U1 N2 90.4(5)
O2 U1 N2 89.5(4)
O1 U1 N2 103.5(4)
O3 U1 N2 68.1(4)
O6 U1 N2 60.2(4)
O5 U1 N2 171.4(4)
O4 U1 N1 87.7(4)
O2 U1 N1 89.9(4)
O1 U1 N1 129.6(4)
O3 U1 N1 164.8(4)
O6 U1 N1 66.8(4)
O5 U1 N1 60.7(4)
N2 U1 N1 126.9(4)
O8 U2 O7 176.3(4)
O8 U2 O1 93.2(4)
O7 U2 O1 90.4(4)
O8 U2 O9 90.8(4)
O7 U2 O9 88.8(4)
O1 U2 O9 102.9(4)
O8 U2 O3 90.6(4)
O7 U2 O3 92.7(4)
O1 U2 O3 35.5(3)
O9 U2 O3 67.5(4)
O8 U2 O10 87.5(4)
O7 U2 O10 89.8(4)
O1 U2 O10 129.3(3)
O9 U2 O10 127.8(4)
O3 U2 O10 164.6(3)
O8 U2 N3 92.3(4)
O7 U2 N3 88.6(4)
O1 U2 N3 68.8(3)
O9 U2 N3 171.3(4)
O3 U2 N3 104.3(3)
O10 U2 N3 60.6(3)
O8 U2 N4 93.0(4)
O7 U2 N4 83.6(4)
O1 U2 N4 162.7(3)
O9 U2 N4 60.8(4)
O3 U2 N4 128.2(3)
O10 U2 N4 67.1(3)
N3 U2 N4 127.1(3)
O11 U3 O15 175.6(6)
O11 U3 O20 97.0(5)
O15 U3 O20 85.8(7)
O11 U3 O14 91.9(5)
O15 U3 O14 92.3(6)
O20 U3 O14 69.2(5)
O11 U3 O13 94.2(5)
O15 U3 O13 88.4(6)
O20 U3 O13 103.3(6)
O14 U3 O13 34.7(4)
O11 U3 O12 92.7(5)
O15 U3 O12 82.9(6)
O20 U3 O12 124.8(5)
O14 U3 O12 164.5(5)
O13 U3 O12 130.1(5)
O11 U3 N6 85.6(5)
O15 U3 N6 92.0(6)
O20 U3 N6 172.0(6)
O14 U3 N6 103.3(5)
O13 U3 N6 68.9(5)
O12 U3 N6 62.4(4)
O11 U3 N5 82.4(5)
O15 U3 N5 96.0(6)
O20 U3 N5 61.6(5)
O14 U3 N5 129.2(5)
O13 U3 N5 163.7(5)
O12 U3 N5 66.2(4)
N6 U3 N5 126.3(5)
O16 U4 O18 175.4(6)
O16 U4 O14 91.9(5)
O18 U4 O14 92.3(6)
O16 U4 O19 92.4(5)
O18 U4 O19 88.3(6)
O14 U4 O19 102.5(5)
O16 U4 O13 90.5(5)
O18 U4 O13 94.0(6)
O14 U4 O13 34.8(4)
O19 U4 O13 67.8(5)
O16 U4 O17 87.8(5)
O18 U4 O17 88.1(5)
O14 U4 O17 131.4(4)
O19 U4 O17 126.1(5)
O13 U4 O17 166.1(4)
O16 U4 N7 89.2(5)
O18 U4 N7 90.6(5)
O14 U4 N7 69.5(5)
O19 U4 N7 171.9(5)
O13 U4 N7 104.2(5)
O17 U4 N7 61.9(4)
O16 U4 N8 90.2(5)
O18 U4 N8 86.2(5)
O14 U4 N8 163.0(5)
O19 U4 N8 60.5(5)
O13 U4 N8 128.3(4)
O17 U4 N8 65.5(4)
N7 U4 N8 127.4(4)
O3 O1 U2 73.7(5)
O3 O1 U1 72.4(5)
U2 O1 U1 135.3(4)
O1 O3 U1 72.0(5)
O1 O3 U2 70.8(5)
U1 O3 U2 132.8(4)
C4 O5 U1 130.3(10)
C20 O6 U1 130.8(11)
C24 O9 U2 132.6(12)
C17 O10 U2 133.7(10)
C10 O12 U3 127.4(13)
O14 O13 U3 72.2(8)
O14 O13 U4 70.0(8)
U3 O13 U4 133.7(6)
O13 O14 U4 75.2(8)
O13 O14 U3 73.1(8)
U4 O14 U3 138.5(6)
C34 O17 U4 131.2(12)
C41 O19 U4 137.7(16)
C112 O20 U3 134.8(19)
C1 N1 C2 121.6(13)
C1 N1 U1 115.6(9)
C2 N1 U1 122.7(10)
C19 N2 C7 118.3(15)
C19 N2 U1 116.1(10)
C7 N2 U1 125.2(11)
C14 N3 C13 118.7(12)
C14 N3 U2 117.9(9)
C13 N3 U2 123.4(9)
C21 N4 C22 118.4(12)
C21 N4 U2 115.7(9)
C22 N4 U2 125.7(9)
C31 N5 C27 114.4(16)
C31 N5 U3 117.5(12)
C27 N5 U3 128.0(12)
C45 N6 C8 113.7(15)
C45 N6 U3 126.7(12)
C8 N6 U3 119.2(11)
C32 N7 C33 116.1(15)
C32 N7 U4 128.6(12)
C33 N7 U4 114.8(11)
C38 N8 C39 118.1(15)
C38 N8 U4 116.6(11)
C39 N8 U4 124.8(11)
C51 N9 C50 113.7(10)
C51 N9 C49 111.2(10)
C50 N9 C49 103.3(10)
C51 N9 C48 105.6(10)
C50 N9 C48 112.2(10)
C49 N9 C48 110.9(10)
C86 N10 C87 116.0(13)
C86 N10 C85 102.9(12)
C87 N10 C85 108.6(12)
C86 N10 C84 113.2(13)
C87 N10 C84 104.8(12)
C85 N10 C84 111.5(12)
C66 N11 C67 111.8(12)
C66 N11 C68 111.9(12)
C67 N11 C68 104.7(12)
C66 N11 C65 105.8(11)
C67 N11 C65 112.2(11)
C68 N11 C65 110.5(12)
C97 N12 C81 111.3(11)
C97 N12 C95 111.7(11)
C81 N12 C95 104.0(10)
C97 N12 C96 105.2(11)
C81 N12 C96 112.9(11)
C95 N12 C96 111.9(11)
N1 C1 C3 122.6(14)
N1 C1 C4 117.3(14)
C3 C1 C4 120.1(14)
N1 C2 C5 116.8(14)
C6 C3 C1 117.7(15)
O21 C4 O5 121.6(15)
O21 C4 C1 122.2(15)
O5 C4 C1 116.1(14)
C6 C5 C2 119.9(16)
C3 C6 C5 121.2(16)
N2 C7 C9 122.4(17)
C47 C8 N6 125.0(17)
C47 C8 C10 127.7(18)
N6 C8 C10 107.3(15)
C11 C9 C7 120.1(17)
O12 C10 O22 122.2(19)
O12 C10 C8 123.4(19)
O22 C10 C8 114.4(17)
C9 C11 C12 116.4(17)
C19 C12 C11 120.4(17)
N3 C13 C15 118.4(13)
N3 C14 C16 125.0(13)
N3 C14 C17 115.5(12)
C16 C14 C17 119.5(13)
C18 C15 C13 121.8(15)
C14 C16 C18 117.2(14)
O23 C17 O10 128.1(15)
O23 C17 C14 119.8(14)
O10 C17 C14 112.2(13)
C15 C18 C16 118.9(15)
N2 C19 C12 122.3(15)
N2 C19 C20 113.5(15)
C12 C19 C20 124.0(16)
O6 C20 O24 127.4(17)
O6 C20 C19 117.2(16)
O24 C20 C19 115.3(16)
N4 C21 C23 124.7(14)
N4 C21 C24 113.9(14)
C23 C21 C24 121.3(16)
N4 C22 C25 120.8(15)
C21 C23 C26 117.9(15)
O25 C24 O9 124.0(18)
O25 C24 C21 119.5(17)
O9 C24 C21 116.5(17)
C26 C25 C22 119.8(16)
C25 C26 C23 118.2(16)
C28 C27 N5 123.3(18)
C27 C28 C29 122.0(19)
C28 C29 C30 116.6(19)
C31 C30 C29 117(2)
C30 C31 N5 126.2(19)
C30 C31 C112 128(2)
N5 C31 C112 105.4(17)
C37 C32 N7 123.9(19)
C35 C33 N7 120.7(16)
C35 C33 C34 125.9(17)
N7 C33 C34 113.2(16)
O17 C34 O26 124.2(17)
O17 C34 C33 118.4(17)
O26 C34 C33 117.2(17)
C33 C35 C36 122.7(17)
C35 C36 C37 115.0(17)
C32 C37 C36 121.4(19)
N8 C38 C40 127.4(17)
N8 C38 C41 111.1(16)
C40 C38 C41 121.4(17)
C42 C39 N8 118.8(16)
C38 C40 C43 115.9(16)
O19 C41 O28 137(2)
O19 C41 C38 113(2)
O28 C41 C38 110(2)
C39 C42 C43 125.6(17)
C42 C43 C40 114.0(16)
C45 C44 C46 121.2(19)
C44 C45 N6 124.9(19)
C47 C46 C44 113.6(18)
C8 C47 C46 121.7(19)
C52 C48 N9 112.4(11)
C53 C49 N9 113.7(12)
N9 C50 C54 110.9(11)
N9 C51 C55 114.5(11)
C48 C52 C56 105.7(12)
C49 C53 C58 107.1(12)
C57 C54 C50 108.5(13)
C59 C55 C51 105.2(12)
C52 C56 C60 109.4(13)
C54 C57 C63 110.2(15)
C61 C58 C53 111.3(14)
C55 C59 C62 108.9(13)
C81 C64 C110 103.8(13)
C69 C65 N11 116.6(13)
N11 C66 C70 113.2(13)
N11 C67 C71 113.6(13)
C72 C68 N11 114.0(14)
C65 C69 C75 105.6(14)
C66 C70 C76 103.5(14)
C67 C71 C74 106.8(14)
C68 C72 C73 106.2(16)
C80 C73 C72 112(2)
C78 C74 C71 109.0(16)
C79 C75 C69 111.6(16)
C70 C76 C77 108.5(15)
C64 C81 N12 115.5(12)
C95 C82 C83 106.5(12)
C94 C83 C82 113.3(13)
N10 C84 C105 110.2(15)
C88 C85 N10 112.2(13)
N10 C86 C104 111.2(14)
N10 C87 C89 114.3(14)
C85 C88 C90 105.5(13)
C91 C89 C87 106.8(15)
C92 C90 C88 110.0(14)
C89 C91 C93 107.3(17)
N12 C95 C82 113.1(12)
N12 C96 C98 108.0(13)
N12 C97 C99 113.4(12)
C101 C98 C96 113.5(18)
C100 C99 C97 110.6(15)
C99 C100 C102 111.0(17)
C98 C101 C103 115(2)
C86 C104 C106 104.3(14)
C84 C105 C107 99.7(17)
C108 C106 C104 109.4(16)
C109 C107 C105 108(3)
C111 C110 C64 113.0(15)
O20 C112 O27 138(3)
O20 C112 C31 120(2)
O27 C112 C31 102(2)

loop_
_geom_bond_atom_site_label_1
_geom_bond_atom_site_label_2
_geom_bond_distance
U1 O4 1.770(11)
U1 O2 1.773(10)
U1 O1 2.336(10)
U1 O3 2.341(9)
U1 O6 2.385(11)
U1 O5 2.415(11)
U1 N2 2.706(14)
U1 N1 2.744(12)
U2 O8 1.772(9)
U2 O7 1.774(10)
U2 O1 2.321(10)
U2 O9 2.349(12)
U2 O3 2.360(9)
U2 O10 2.398(10)
U2 N3 2.684(11)
U2 N4 2.731(11)
U3 O11 1.756(11)
U3 O15 1.763(17)
U3 O20 2.253(17)
U3 O14 2.346(13)
U3 O13 2.358(13)
U3 O12 2.374(13)
U3 N6 2.620(15)
U3 N5 2.735(14)
U4 O16 1.756(12)
U4 O18 1.773(14)
U4 O14 2.312(13)
U4 O19 2.320(14)
U4 O13 2.379(13)
U4 O17 2.381(12)
U4 N7 2.701(15)
U4 N8 2.754(13)
O1 O3 1.429(13)
O5 C4 1.280(17)
O6 C20 1.217(19)
O9 C24 1.28(2)
O10 C17 1.258(17)
O12 C10 1.21(2)
O13 O14 1.404(17)
O17 C34 1.235(19)
O19 C41 1.15(2)
O20 C112 1.17(3)
O21 C4 1.229(17)
O22 C10 1.34(2)
O23 C17 1.204(16)
O24 C20 1.271(19)
O25 C24 1.25(2)
O26 C34 1.254(19)
O27 C112 1.30(3)
O28 C41 1.27(2)
N1 C1 1.322(18)
N1 C2 1.389(19)
N2 C19 1.342(19)
N2 C7 1.36(2)
N3 C14 1.327(16)
N3 C13 1.388(17)
N4 C21 1.364(18)
N4 C22 1.372(18)
N5 C31 1.37(2)
N5 C27 1.40(2)
N6 C45 1.37(2)
N6 C8 1.41(2)
N7 C32 1.39(2)
N7 C33 1.42(2)
N8 C38 1.28(2)
N8 C39 1.39(2)
N9 C51 1.540(17)
N9 C50 1.540(18)
N9 C49 1.541(18)
N9 C48 1.556(17)
N10 C86 1.52(2)
N10 C87 1.55(2)
N10 C85 1.56(2)
N10 C84 1.56(2)
N11 C66 1.526(19)
N11 C67 1.533(19)
N11 C68 1.55(2)
N11 C65 1.547(19)
N12 C97 1.527(18)
N12 C81 1.539(18)
N12 C95 1.539(18)
N12 C96 1.544(19)
C1 C3 1.42(2)
C1 C4 1.45(2)
C2 C5 1.45(2)
C3 C6 1.36(2)
C5 C6 1.38(2)
C7 C9 1.41(2)
C8 C47 1.33(2)
C8 C10 1.48(2)
C9 C11 1.38(2)
C11 C12 1.43(2)
C12 C19 1.39(2)
C13 C15 1.45(2)
C14 C16 1.41(2)
C14 C17 1.527(19)
C15 C18 1.36(2)
C16 C18 1.41(2)
C19 C20 1.47(2)
C21 C23 1.39(2)
C21 C24 1.47(2)
C22 C25 1.43(2)
C23 C26 1.43(2)
C25 C26 1.42(2)
C27 C28 1.34(2)
C28 C29 1.39(3)
C29 C30 1.45(3)
C30 C31 1.37(3)
C31 C112 1.62(3)
C32 C37 1.27(2)
C33 C35 1.31(2)
C33 C34 1.47(2)
C35 C36 1.40(2)
C36 C37 1.44(2)
C38 C40 1.42(2)
C38 C41 1.66(3)
C39 C42 1.34(2)
C40 C43 1.44(2)
C42 C43 1.43(2)
C44 C45 1.34(2)
C44 C46 1.47(3)
C46 C47 1.42(3)
C48 C52 1.523(19)
C49 C53 1.54(2)
C50 C54 1.56(2)
C51 C55 1.56(2)
C52 C56 1.56(2)
C53 C58 1.55(2)
C54 C57 1.50(2)
C55 C59 1.51(2)
C56 C60 1.57(2)
C57 C63 1.54(2)
C58 C61 1.54(2)
C59 C62 1.56(2)
C64 C81 1.51(2)
C64 C110 1.59(2)
C65 C69 1.51(2)
C66 C70 1.56(2)
C67 C71 1.54(2)
C68 C72 1.53(2)
C69 C75 1.55(2)
C70 C76 1.56(2)
C71 C74 1.56(2)
C72 C73 1.59(3)
C73 C80 1.48(3)
C74 C78 1.55(3)
C75 C79 1.55(3)
C76 C77 1.60(3)
C82 C95 1.55(2)
C82 C83 1.56(2)
C83 C94 1.51(2)
C84 C105 1.56(3)
C85 C88 1.54(2)
C86 C104 1.57(2)
C87 C89 1.59(2)
C88 C90 1.57(2)
C89 C91 1.53(3)
C90 C92 1.54(2)
C91 C93 1.55(3)
C96 C98 1.57(2)
C97 C99 1.53(2)
C98 C101 1.48(3)
C99 C100 1.50(2)
C100 C102 1.56(3)
C101 C103 1.53(3)
C104 C106 1.59(3)
C105 C107 1.65(3)
C106 C108 1.51(3)
C107 C109 1.26(4)
C110 C111 1.52(2)
